data_7048629
loop_
_publ_author_name
'Panda, Tarun Kanti Kanti'
'Das, Suman'
'Bhattacharjee, Jayeeta'

_publ_section_title
;
 Guanylation/Cyclisation of Amino Acid Esters using Imidazolin-2-iminato
 Titanium Initiator
;
_journal_name_full 'Dalton Transactions'
_journal_paper_doi 10.1039/C8DT04630A
_journal_year 2019
_chemical_formula_moiety 'C14 H19 N3 O'
_chemical_formula_sum 'C14 H19 N3 O'
_chemical_formula_weight 245.32
_space_group_crystal_system tetragonal
_space_group_IT_number 86
_space_group_name_Hall '-P 4bc'
_space_group_name_H-M_alt 'P 42/n'
_symmetry_space_group_name_Hall '-P 4bc'
_symmetry_space_group_name_H-M 'P 42/n :2'
_atom_sites_solution_hydrogens mixed
_audit_creation_method SHELXL-2014/7
_audit_update_record
;
2018-12-31 deposited with the CCDC.
2019-01-15 downloaded from the CCDC.
;
_cell_angle_alpha 90
_cell_angle_beta 90
_cell_angle_gamma 90
_cell_formula_units_Z 8
_cell_length_a 16.6882(4)
_cell_length_b 16.6882(4)
_cell_length_c 10.0005(4)
_cell_measurement_reflns_used 1877
_cell_measurement_temperature 150(2)
_cell_measurement_theta_max 69.0880
_cell_measurement_theta_min 5.1570
_cell_volume 2785.10(15)
_computing_cell_refinement
'CrysAlisPro, Agilent Technologies,Version 1.171.35.19 (release 27-10-2011CrysAlis171 .NET)(compiled Oct 27'
_computing_data_collection
'CrysAlisPro, Agilent Technologies,Version 1.171.35.19 (release 27-10-2011CrysAlis171 .NET)(compiled Oct 27'
_computing_data_reduction
'CrysAlisPro, Agilent Technologies,Version 1.171.35.19 (release 27-10-2011CrysAlis171 .NET)(compiled Oct 27'
_computing_molecular_graphics 'ORTEP III & Olex 2.1'
_computing_publication_material WinGX
_computing_structure_refinement 'SHELXL-2014/7 (Sheldrick, 2014)'
_computing_structure_solution 'SHELXL-2014/7 (Sheldrick, 2014)'
_diffrn_ambient_temperature 150(2)
_diffrn_measured_fraction_theta_full 0.998
_diffrn_measured_fraction_theta_max 0.980
_diffrn_measurement_device_type 'SuperNova, Dual, Cu at home/near, Eos'
_diffrn_radiation_type CuK\a
_diffrn_radiation_wavelength 1.54184
_diffrn_reflns_av_R_equivalents 0.0370
_diffrn_reflns_av_unetI/netI 0.0443
_diffrn_reflns_Laue_measured_fraction_full 0.998
_diffrn_reflns_Laue_measured_fraction_max 0.980
_diffrn_reflns_limit_h_max 19
_diffrn_reflns_limit_h_min -11
_diffrn_reflns_limit_k_max 20
_diffrn_reflns_limit_k_min -20
_diffrn_reflns_limit_l_max 4
_diffrn_reflns_limit_l_min -11
_diffrn_reflns_number 5200
_diffrn_reflns_point_group_measured_fraction_full 0.998
_diffrn_reflns_point_group_measured_fraction_max 0.980
_diffrn_reflns_theta_full 67.684
_diffrn_reflns_theta_max 69.937
_diffrn_reflns_theta_min 3.746
_diffrn_source 'micro-focus sealed X-ray tube'
_exptl_absorpt_coefficient_mu 0.601
_exptl_absorpt_correction_T_max 1.00000
_exptl_absorpt_correction_T_min 0.34873
_exptl_absorpt_correction_type multi-scan
_exptl_absorpt_process_details
'CrysAlisPro, Agilent Technologies, Version 1.171.35.19 (release 27-10-2011 CrysAlis171 .NET)(compiled Oct 27 2011,15:02:11) Empirical absorption correction using spherical harmonics,implemented in SCALE3 ABSPACK scaling algorithm.'
_exptl_crystal_colour colorless
_exptl_crystal_density_diffrn 1.170
_exptl_crystal_description block
_exptl_crystal_F_000 1056
_exptl_crystal_size_max 0.21
_exptl_crystal_size_mid 0.18
_exptl_crystal_size_min 0.15
_refine_diff_density_max 0.178
_refine_diff_density_min -0.151
_refine_diff_density_rms 0.039
_refine_ls_extinction_coef 0.0044(4)
_refine_ls_extinction_expression Fc^*^=kFc[1+0.001xFc^2^\l^3^/sin(2\q)]^-1/4^
_refine_ls_extinction_method 'SHELXL-2014/7 (Sheldrick 2014'
_refine_ls_goodness_of_fit_ref 0.946
_refine_ls_hydrogen_treatment mixed
_refine_ls_matrix_type full
_refine_ls_number_parameters 172
_refine_ls_number_reflns 2594
_refine_ls_number_restraints 0
_refine_ls_restrained_S_all 0.946
_refine_ls_R_factor_all 0.0675
_refine_ls_R_factor_gt 0.0487
_refine_ls_shift/su_max 0.000
_refine_ls_shift/su_mean 0.000
_refine_ls_structure_factor_coef Fsqd
_refine_ls_weighting_details 'w=1/[\s^2^(Fo^2^)+(0.0787P)^2^] where P=(Fo^2^+2Fc^2^)/3'
_refine_ls_weighting_scheme calc
_refine_ls_wR_factor_gt 0.1246
_refine_ls_wR_factor_ref 0.1427
_reflns_Friedel_coverage 0.000
_reflns_number_gt 1827
_reflns_number_total 2594
_reflns_threshold_expression 'I > 2\s(I)'
_cod_data_source_file c8dt04630a2.cif
_cod_data_source_block 5a
_cod_original_cell_volume 2785.10(17)
_cod_database_code 7048629
_shelx_shelxl_version_number 2014/7
_shelx_space_group_comment
;
The symmetry employed for this shelxl refinement is uniquely defined
by the following loop, which should always be used as a source of
symmetry information in preference to the above space-group names.
They are only intended as comments.
;

loop_
_space_group_symop_operation_xyz
'x, y, z'
'-y, x+1/2, z+1/2'
'-x+1/2, -y+1/2, z'
'y+1/2, -x, z+1/2'
'-x, -y, -z'
'y, -x-1/2, -z-1/2'
'x-1/2, y-1/2, -z'
'-y-1/2, x, -z-1/2'

loop_
_atom_site_label
_atom_site_type_symbol
_atom_site_fract_x
_atom_site_fract_y
_atom_site_fract_z
_atom_site_U_iso_or_equiv
_atom_site_adp_type
_atom_site_occupancy
_atom_site_site_symmetry_order
_atom_site_calc_flag
_atom_site_refinement_flags_posn
_atom_site_refinement_flags_adp
O1 O 0.24820(8) 0.48183(8) 0.11100(12) 0.0598(4) Uani 1 1 d . .
N3 N 0.40653(9) 0.41472(9) 0.47357(15) 0.0529(4) Uani 1 1 d . .
N2 N 0.33326(8) 0.45453(8) 0.28280(13) 0.0458(4) Uani 1 1 d . .
C1 C 0.35017(9) 0.46329(10) 0.41948(17) 0.0462(4) Uani 1 1 d . .
N1 N 0.31497(9) 0.51557(9) 0.49681(15) 0.0552(4) Uani 1 1 d . .
C2 C 0.26874(10) 0.49588(10) 0.22629(17) 0.0476(4) Uani 1 1 d . .
C3 C 0.22937(10) 0.55385(10) 0.31135(19) 0.0496(4) Uani 1 1 d . .
C4 C 0.25579(10) 0.56334(10) 0.4421(2) 0.0526(4) Uani 1 1 d . .
C13 C 0.38494(10) 0.40575(11) 0.19198(18) 0.0530(4) Uani 1 1 d . .
H13 H 0.4274 0.3830 0.2479 0.064 Uiso 1 1 calc R U
C5 C 0.21864(12) 0.62144(12) 0.5226(2) 0.0692(6) Uani 1 1 d . .
H5 H 0.2359 0.6292 0.6101 0.083 Uiso 1 1 calc R U
C8 C 0.16538(11) 0.60009(11) 0.2625(2) 0.0625(5) Uani 1 1 d . .
H8 H 0.1476 0.5928 0.1752 0.075 Uiso 1 1 calc R U
C9 C 0.42187(12) 0.41502(12) 0.61765(19) 0.0628(5) Uani 1 1 d . .
H9 H 0.4256 0.4708 0.6475 0.075 Uiso 1 1 calc R U
C14 C 0.34220(13) 0.33596(12) 0.1290(2) 0.0736(6) Uani 1 1 d . .
H14A H 0.3204 0.3022 0.1977 0.110 Uiso 1 1 calc R U
H14B H 0.3793 0.3057 0.0757 0.110 Uiso 1 1 calc R U
H14C H 0.2996 0.3554 0.0732 0.110 Uiso 1 1 calc R U
C10 C 0.50188(14) 0.37474(14) 0.6428(2) 0.0814(7) Uani 1 1 d . .
H10A H 0.4997 0.3202 0.6123 0.122 Uiso 1 1 calc R U
H10B H 0.5135 0.3756 0.7368 0.122 Uiso 1 1 calc R U
H10C H 0.5432 0.4029 0.5952 0.122 Uiso 1 1 calc R U
C7 C 0.12929(13) 0.65537(13) 0.3422(2) 0.0742(6) Uani 1 1 d . .
H7 H 0.0864 0.6854 0.3102 0.089 Uiso 1 1 calc R U
C12 C 0.42609(14) 0.45759(14) 0.0894(2) 0.0807(7) Uani 1 1 d . .
H12A H 0.3871 0.4783 0.0279 0.121 Uiso 1 1 calc R U
H12B H 0.4648 0.4262 0.0414 0.121 Uiso 1 1 calc R U
H12C H 0.4526 0.5013 0.1334 0.121 Uiso 1 1 calc R U
C6 C 0.15709(13) 0.66668(13) 0.4724(2) 0.0771(7) Uani 1 1 d . .
H6 H 0.1334 0.7056 0.5260 0.092 Uiso 1 1 calc R U
C11 C 0.35472(16) 0.37518(19) 0.6929(2) 0.1056(10) Uani 1 1 d . .
H11A H 0.3054 0.4029 0.6752 0.158 Uiso 1 1 calc R U
H11B H 0.3659 0.3768 0.7870 0.158 Uiso 1 1 calc R U
H11C H 0.3500 0.3204 0.6645 0.158 Uiso 1 1 calc R U
H3A H 0.4235(13) 0.3739(12) 0.430(2) 0.071(7) Uiso 1 1 d . .

loop_
_atom_site_aniso_label
_atom_site_aniso_U_11
_atom_site_aniso_U_22
_atom_site_aniso_U_33
_atom_site_aniso_U_23
_atom_site_aniso_U_13
_atom_site_aniso_U_12
O1 0.0627(7) 0.0664(8) 0.0503(7) 0.0031(6) -0.0100(6) 0.0081(6)
N3 0.0583(9) 0.0556(8) 0.0447(8) -0.0015(7) -0.0064(7) 0.0087(7)
N2 0.0436(7) 0.0496(7) 0.0443(7) 0.0031(6) -0.0003(6) 0.0013(6)
C1 0.0436(8) 0.0492(9) 0.0458(9) 0.0009(7) -0.0015(7) -0.0031(7)
N1 0.0545(8) 0.0591(9) 0.0519(8) -0.0063(7) -0.0010(7) 0.0065(7)
C2 0.0458(8) 0.0475(9) 0.0495(9) 0.0083(8) -0.0016(7) -0.0040(7)
C3 0.0453(8) 0.0465(9) 0.0569(10) 0.0058(8) 0.0030(8) -0.0006(7)
C4 0.0480(9) 0.0496(9) 0.0602(11) -0.0002(8) 0.0054(8) -0.0008(7)
C13 0.0514(9) 0.0619(10) 0.0456(9) 0.0025(8) 0.0001(8) 0.0107(8)
C5 0.0668(12) 0.0711(12) 0.0697(13) -0.0108(11) 0.0068(10) 0.0101(10)
C8 0.0562(10) 0.0619(11) 0.0694(12) 0.0132(10) 0.0013(9) 0.0076(8)
C9 0.0777(13) 0.0645(11) 0.0463(10) -0.0062(9) -0.0129(10) 0.0096(9)
C14 0.0848(14) 0.0528(10) 0.0831(14) -0.0080(11) 0.0089(12) 0.0051(10)
C10 0.0944(16) 0.0817(14) 0.0681(13) -0.0118(12) -0.0358(12) 0.0176(12)
C7 0.0634(12) 0.0675(12) 0.0918(16) 0.0114(12) 0.0090(12) 0.0195(10)
C12 0.0797(14) 0.0841(15) 0.0784(14) -0.0078(13) 0.0327(13) -0.0119(12)
C6 0.0721(13) 0.0700(13) 0.0891(16) -0.0058(12) 0.0187(13) 0.0189(10)
C11 0.110(2) 0.143(2) 0.0648(14) 0.0321(17) 0.0113(15) 0.0125(19)

loop_
_atom_type_symbol
_atom_type_description
_atom_type_scat_dispersion_real
_atom_type_scat_dispersion_imag
_atom_type_scat_source
C C 0.0181 0.0091 'International Tables Vol C Tables 4.2.6.8 and 6.1.1.4'
H H 0.0000 0.0000 'International Tables Vol C Tables 4.2.6.8 and 6.1.1.4'
N N 0.0311 0.0180 'International Tables Vol C Tables 4.2.6.8 and 6.1.1.4'
O O 0.0492 0.0322 'International Tables Vol C Tables 4.2.6.8 and 6.1.1.4'

loop_
_geom_angle_atom_site_label_1
_geom_angle_atom_site_label_2
_geom_angle_atom_site_label_3
_geom_angle
C1 N3 C9 120.84(16)
C1 N3 H3A 119.9(14)
C9 N3 H3A 116.7(14)
C2 N2 C1 119.81(14)
C2 N2 C13 117.89(13)
C1 N2 C13 122.20(13)
N1 C1 N3 118.42(16)
N1 C1 N2 123.79(15)
N3 C1 N2 117.79(15)
C1 N1 C4 118.18(15)
O1 C2 N2 120.09(16)
O1 C2 C3 123.67(15)
N2 C2 C3 116.25(15)
C4 C3 C8 120.39(17)
C4 C3 C2 119.07(15)
C8 C3 C2 120.55(17)
N1 C4 C3 122.28(16)
N1 C4 C5 119.09(17)
C3 C4 C5 118.59(17)
N2 C13 C14 113.77(15)
N2 C13 C12 111.36(15)
C14 C13 C12 112.03(17)
N2 C13 H13 106.4
C14 C13 H13 106.4
C12 C13 H13 106.4
C6 C5 C4 120.1(2)
C6 C5 H5 120.0
C4 C5 H5 120.0
C7 C8 C3 120.37(19)
C7 C8 H8 119.8
C3 C8 H8 119.8
N3 C9 C11 111.13(18)
N3 C9 C10 108.42(17)
C11 C9 C10 112.16(19)
N3 C9 H9 108.3
C11 C9 H9 108.3
C10 C9 H9 108.3
C13 C14 H14A 109.5
C13 C14 H14B 109.5
H14A C14 H14B 109.5
C13 C14 H14C 109.5
H14A C14 H14C 109.5
H14B C14 H14C 109.5
C9 C10 H10A 109.5
C9 C10 H10B 109.5
H10A C10 H10B 109.5
C9 C10 H10C 109.5
H10A C10 H10C 109.5
H10B C10 H10C 109.5
C8 C7 C6 119.43(19)
C8 C7 H7 120.3
C6 C7 H7 120.3
C13 C12 H12A 109.5
C13 C12 H12B 109.5
H12A C12 H12B 109.5
C13 C12 H12C 109.5
H12A C12 H12C 109.5
H12B C12 H12C 109.5
C5 C6 C7 121.1(2)
C5 C6 H6 119.4
C7 C6 H6 119.4
C9 C11 H11A 109.5
C9 C11 H11B 109.5
H11A C11 H11B 109.5
C9 C11 H11C 109.5
H11A C11 H11C 109.5
H11B C11 H11C 109.5

loop_
_geom_bond_atom_site_label_1
_geom_bond_atom_site_label_2
_geom_bond_distance
O1 C2 1.226(2)
N3 C1 1.354(2)
N3 C9 1.463(2)
N3 H3A 0.86(2)
N2 C2 1.398(2)
N2 C1 1.403(2)
N2 C13 1.494(2)
C1 N1 1.305(2)
N1 C4 1.382(2)
C2 C3 1.446(2)
C3 C4 1.388(3)
C3 C8 1.405(2)
C4 C5 1.405(3)
C13 C14 1.504(3)
C13 C12 1.508(3)
C13 H13 0.9800
C5 C6 1.370(3)
C5 H5 0.9300
C8 C7 1.360(3)
C8 H8 0.9300
C9 C11 1.505(3)
C9 C10 1.516(3)
C9 H9 0.9800
C14 H14A 0.9600
C14 H14B 0.9600
C14 H14C 0.9600
C10 H10A 0.9600
C10 H10B 0.9600
C10 H10C 0.9600
C7 C6 1.395(3)
C7 H7 0.9300
C12 H12A 0.9600
C12 H12B 0.9600
C12 H12C 0.9600
C6 H6 0.9300
C11 H11A 0.9600
C11 H11B 0.9600
C11 H11C 0.9600

loop_
_geom_hbond_atom_site_label_D
_geom_hbond_atom_site_label_H
_geom_hbond_atom_site_label_A
_geom_hbond_distance_DH
_geom_hbond_distance_HA
_geom_hbond_distance_DA
_geom_hbond_angle_DHA
_geom_hbond_site_symmetry_A
N3 H3A O1 0.86(2) 2.30(2) 3.112(2) 159.2(19) 6_566
C13 H13 N3 0.98 2.34 2.843(2) 110.8 .
C14 H14C O1 0.96 2.31 2.902(2) 119.2 .
C10 H10A O1 0.96 2.53 3.281(2) 135.6 6_566
C12 H12A O1 0.96 2.46 3.004(3) 115.5 .
C11 H11A N1 0.96 2.60 3.126(3) 115.0 .
